data_4501870
loop_
_publ_author_name
'Paisner, Kathryn'
'Zakharov, Lev N.'
'Doxsee, Kenneth M.'

_publ_section_title
;
 A Robust Thiourea Synthon for Crystal Engineering
;
_journal_issue 8
_journal_name_full 'Crystal Growth &amp; Design'
_journal_page_first 3757
_journal_paper_doi 10.1021/cg100589n
_journal_volume 10
_journal_year 2010
_chemical_formula_sum 'C20 H42 N6 S2'
_chemical_formula_weight 430.72
_chemical_name_systematic
;

 ?

;
_space_group_IT_number 2
_symmetry_cell_setting triclinic
_symmetry_space_group_name_Hall '-P 1'
_symmetry_space_group_name_H-M 'P -1'
_atom_sites_solution_hydrogens geom
_atom_sites_solution_primary direct
_atom_sites_solution_secondary difmap
_audit_creation_method SHELXLTL
_cell_angle_alpha 64.9910(10)
_cell_angle_beta 88.749(2)
_cell_angle_gamma 71.4900(10)
_cell_formula_units_Z 1
_cell_length_a 8.5296(9)
_cell_length_b 8.9162(10)
_cell_length_c 9.0911(10)
_cell_measurement_reflns_used 1862
_cell_measurement_temperature 173(2)
_cell_measurement_theta_max 27.09
_cell_measurement_theta_min 2.49
_cell_volume 589.05(11)
_computing_cell_refinement 'Bruker SMART'
_computing_data_collection 'Bruker SMART'
_computing_data_reduction 'Bruker SAINT'
_computing_molecular_graphics 'Bruker SHELXTL'
_computing_publication_material 'Bruker SHELXTL'
_computing_structure_refinement 'Bruker SHELXTL'
_computing_structure_solution 'Bruker SHELXTL'
_diffrn_ambient_temperature 173(2)
_diffrn_measured_fraction_theta_full 0.993
_diffrn_measured_fraction_theta_max 0.993
_diffrn_measurement_device_type 'CCD area detector Bruker Apex'
_diffrn_measurement_method 'phi and omega scans'
_diffrn_radiation_monochromator graphite
_diffrn_radiation_source 'fine-focus sealed tube'
_diffrn_radiation_type MoK\a
_diffrn_radiation_wavelength 0.71073
_diffrn_reflns_av_R_equivalents 0.0295
_diffrn_reflns_av_sigmaI/netI 0.0373
_diffrn_reflns_limit_h_max 10
_diffrn_reflns_limit_h_min -10
_diffrn_reflns_limit_k_max 11
_diffrn_reflns_limit_k_min -11
_diffrn_reflns_limit_l_max 11
_diffrn_reflns_limit_l_min -11
_diffrn_reflns_number 6814
_diffrn_reflns_theta_full 27.00
_diffrn_reflns_theta_max 27.00
_diffrn_reflns_theta_min 2.49
_exptl_absorpt_coefficient_mu 0.244
_exptl_absorpt_correction_T_max 0.9855
_exptl_absorpt_correction_T_min 0.9194
_exptl_absorpt_correction_type multi-scan
_exptl_absorpt_process_details SADABS
_exptl_crystal_colour colorless
_exptl_crystal_density_diffrn 1.214
_exptl_crystal_density_meas 0
_exptl_crystal_density_method 'not measured'
_exptl_crystal_description plate
_exptl_crystal_F_000 236
_exptl_crystal_size_max 0.35
_exptl_crystal_size_mid 0.18
_exptl_crystal_size_min 0.06
_refine_diff_density_max 0.347
_refine_diff_density_min -0.178
_refine_diff_density_rms 0.049
_refine_ls_extinction_method none
_refine_ls_goodness_of_fit_ref 1.006
_refine_ls_hydrogen_treatment refall
_refine_ls_matrix_type full
_refine_ls_number_parameters 211
_refine_ls_number_reflns 2549
_refine_ls_number_restraints 0
_refine_ls_restrained_S_all 1.006
_refine_ls_R_factor_all 0.0494
_refine_ls_R_factor_gt 0.0399
_refine_ls_shift/su_max 0.000
_refine_ls_shift/su_mean 0.000
_refine_ls_structure_factor_coef Fsqd
_refine_ls_weighting_details 'calc w=1/[\s^2^(Fo^2^)+(0.0616P)^2^+0.0844P] where P=(Fo^2^+2Fc^2^)/3'
_refine_ls_weighting_scheme calc
_refine_ls_wR_factor_gt 0.0985
_refine_ls_wR_factor_ref 0.1070
_reflns_number_gt 2147
_reflns_number_total 2549
_reflns_threshold_expression >2sigma(I)
_cod_data_source_file cg100589n_si_002.cif
_cod_data_source_block di-t-butyl_(1d)
_cod_depositor_comments
;
The following automatic conversions were performed:

'_symmetry_cell_setting' value 'Triclinic' changed to 'triclinic'
according to /home/saulius/struct/CIF-dictionaries/cif_core.dic
dictionary named 'cif_core.dic' version 2.4.2 from 2011-04-26.

Automatic conversion script
Id: cif_fix_values 1715 2011-07-08 13:25:40Z adriana 
;
_cod_original_sg_symbol_H-M P-1
_cod_database_code 4501870

loop_
_symmetry_equiv_pos_as_xyz
'x, y, z'
'-x, -y, -z'

loop_
_atom_site_label
_atom_site_type_symbol
_atom_site_fract_x
_atom_site_fract_y
_atom_site_fract_z
_atom_site_U_iso_or_equiv
_atom_site_adp_type
_atom_site_occupancy
_atom_site_symmetry_multiplicity
_atom_site_calc_flag
S1 S 0.26295(5) 0.66186(6) 0.02679(5) 0.03087(16) Uani 1 1 d
N1 N 0.36790(15) 1.00615(17) 0.39425(15) 0.0215(3) Uani 1 1 d
N2 N 0.32742(16) 0.79707(17) 0.21947(16) 0.0213(3) Uani 1 1 d
N3 N 0.55665(16) 0.62215(19) 0.15327(17) 0.0243(3) Uani 1 1 d
C1 C 0.6225(2) 1.0716(2) 0.4259(2) 0.0271(4) Uani 1 1 d
C2 C 0.4457(2) 1.1433(2) 0.3432(2) 0.0262(4) Uani 1 1 d
C3 C 0.1918(2) 1.0899(2) 0.3199(2) 0.0270(4) Uani 1 1 d
C4 C 0.1064(2) 0.9601(2) 0.3314(2) 0.0268(4) Uani 1 1 d
C5 C 0.14794(19) 0.8851(2) 0.2074(2) 0.0247(4) Uani 1 1 d
C6 C 0.38989(19) 0.6972(2) 0.14126(18) 0.0217(3) Uani 1 1 d
C7 C 0.69490(19) 0.6399(2) 0.23337(19) 0.0226(3) Uani 1 1 d
C8 C 0.6889(2) 0.8310(2) 0.1567(3) 0.0308(4) Uani 1 1 d
C9 C 0.6928(2) 0.5679(3) 0.4181(2) 0.0338(4) Uani 1 1 d
C10 C 0.8546(2) 0.5271(3) 0.1993(3) 0.0313(4) Uani 1 1 d
H2N H 0.396(2) 0.815(2) 0.277(2) 0.027(5) Uiso 1 1 d
H3N H 0.585(2) 0.561(2) 0.107(2) 0.027(5) Uiso 1 1 d
H1A H 0.669(2) 1.164(2) 0.393(2) 0.031(5) Uiso 1 1 d
H1B H 0.692(2) 0.980(2) 0.393(2) 0.028(5) Uiso 1 1 d
H2A H 0.451(2) 1.187(2) 0.225(2) 0.023(4) Uiso 1 1 d
H2B H 0.377(2) 1.240(2) 0.367(2) 0.027(5) Uiso 1 1 d
H3A H 0.130(2) 1.169(2) 0.372(2) 0.030(5) Uiso 1 1 d
H3B H 0.187(2) 1.171(2) 0.200(2) 0.024(4) Uiso 1 1 d
H4A H -0.013(2) 1.027(2) 0.311(2) 0.034(5) Uiso 1 1 d
H4B H 0.130(2) 0.865(2) 0.445(2) 0.022(4) Uiso 1 1 d
H5A H 0.106(2) 0.980(2) 0.099(2) 0.031(5) Uiso 1 1 d
H5B H 0.092(2) 0.803(2) 0.226(2) 0.025(5) Uiso 1 1 d
H8A H 0.787(3) 0.840(2) 0.203(2) 0.038(5) Uiso 1 1 d
H8B H 0.689(3) 0.875(3) 0.039(3) 0.047(6) Uiso 1 1 d
H8C H 0.593(2) 0.907(2) 0.179(2) 0.029(5) Uiso 1 1 d
H9A H 0.787(3) 0.575(3) 0.464(3) 0.047(6) Uiso 1 1 d
H9B H 0.595(3) 0.637(3) 0.449(3) 0.048(6) Uiso 1 1 d
H9C H 0.694(3) 0.451(3) 0.461(2) 0.041(6) Uiso 1 1 d
H10A H 0.860(2) 0.404(3) 0.245(2) 0.035(5) Uiso 1 1 d
H10B H 0.860(3) 0.565(3) 0.085(3) 0.041(6) Uiso 1 1 d
H10C H 0.952(3) 0.532(3) 0.248(2) 0.038(5) Uiso 1 1 d

loop_
_atom_site_aniso_label
_atom_site_aniso_U_11
_atom_site_aniso_U_22
_atom_site_aniso_U_33
_atom_site_aniso_U_23
_atom_site_aniso_U_13
_atom_site_aniso_U_12
S1 0.0213(2) 0.0397(3) 0.0407(3) -0.0278(2) 0.00038(18) -0.00750(18)
N1 0.0190(7) 0.0236(7) 0.0213(6) -0.0109(5) 0.0011(5) -0.0050(5)
N2 0.0146(6) 0.0268(7) 0.0251(7) -0.0149(6) 0.0015(5) -0.0055(5)
N3 0.0179(7) 0.0282(7) 0.0326(8) -0.0209(7) 0.0019(6) -0.0045(6)
C1 0.0280(9) 0.0332(9) 0.0237(8) -0.0129(7) 0.0045(7) -0.0146(8)
C2 0.0302(9) 0.0248(8) 0.0219(8) -0.0084(7) -0.0005(7) -0.0095(7)
C3 0.0213(8) 0.0275(9) 0.0299(9) -0.0162(8) -0.0008(7) -0.0002(7)
C4 0.0158(8) 0.0348(9) 0.0306(9) -0.0180(8) 0.0042(6) -0.0046(7)
C5 0.0149(8) 0.0320(9) 0.0296(9) -0.0170(8) 0.0025(6) -0.0061(7)
C6 0.0198(8) 0.0222(8) 0.0222(8) -0.0088(6) 0.0023(6) -0.0074(6)
C7 0.0178(8) 0.0243(8) 0.0269(8) -0.0135(7) 0.0015(6) -0.0053(6)
C8 0.0238(9) 0.0298(9) 0.0434(11) -0.0199(9) 0.0099(8) -0.0097(7)
C9 0.0279(10) 0.0383(11) 0.0273(9) -0.0128(8) -0.0012(7) -0.0032(8)
C10 0.0184(8) 0.0340(10) 0.0430(11) -0.0226(9) 0.0015(7) -0.0027(7)

loop_
_atom_type_symbol
_atom_type_description
_atom_type_scat_dispersion_real
_atom_type_scat_dispersion_imag
_atom_type_scat_source
C C 0.0033 0.0016 'International Tables Vol C Tables 4.2.6.8 and 6.1.1.4'
H H 0.0000 0.0000 'International Tables Vol C Tables 4.2.6.8 and 6.1.1.4'
N N 0.0061 0.0033 'International Tables Vol C Tables 4.2.6.8 and 6.1.1.4'
S S 0.1246 0.1234 'International Tables Vol C Tables 4.2.6.8 and 6.1.1.4'

loop_
_geom_angle_atom_site_label_1
_geom_angle_atom_site_label_2
_geom_angle_atom_site_label_3
_geom_angle
_geom_angle_site_symmetry_1
C1 N1 C2 107.76(12) 2_676
C1 N1 C3 109.78(13) 2_676
C2 N1 C3 108.40(12) .
C6 N2 C5 122.05(13) .
C6 N2 H2N 119.5(11) .
C5 N2 H2N 118.4(11) .
C6 N3 C7 130.44(14) .
C6 N3 H3N 114.4(14) .
C7 N3 H3N 115.1(14) .
N1 C1 C2 112.19(14) 2_676
N1 C1 H1A 107.7(11) 2_676
C2 C1 H1A 110.1(11) .
N1 C1 H1B 109.3(10) 2_676
C2 C1 H1B 109.2(10) .
H1A C1 H1B 108.3(15) .
N1 C2 C1 111.90(14) .
N1 C2 H2A 108.1(10) .
C1 C2 H2A 107.2(10) .
N1 C2 H2B 109.2(10) .
C1 C2 H2B 110.7(10) .
H2A C2 H2B 109.7(14) .
N1 C3 C4 113.92(14) .
N1 C3 H3A 108.5(10) .
C4 C3 H3A 111.6(10) .
N1 C3 H3B 108.0(10) .
C4 C3 H3B 108.5(10) .
H3A C3 H3B 106.0(14) .
C3 C4 C5 114.64(14) .
C3 C4 H4A 105.1(11) .
C5 C4 H4A 108.7(11) .
C3 C4 H4B 109.7(10) .
C5 C4 H4B 111.1(10) .
H4A C4 H4B 107.2(14) .
N2 C5 C4 112.04(13) .
N2 C5 H5A 110.2(11) .
C4 C5 H5A 108.5(11) .
N2 C5 H5B 109.4(10) .
C4 C5 H5B 108.4(10) .
H5A C5 H5B 108.2(15) .
N2 C6 N3 119.77(14) .
N2 C6 S1 121.33(12) .
N3 C6 S1 118.89(12) .
N3 C7 C9 111.16(14) .
N3 C7 C8 110.59(14) .
C9 C7 C8 111.79(15) .
N3 C7 C10 105.30(13) .
C9 C7 C10 108.76(14) .
C8 C7 C10 108.99(14) .
C7 C8 H8A 110.0(11) .
C7 C8 H8B 110.4(12) .
H8A C8 H8B 108.5(17) .
C7 C8 H8C 112.2(11) .
H8A C8 H8C 106.1(15) .
H8B C8 H8C 109.5(16) .
C7 C9 H9A 107.9(13) .
C7 C9 H9B 113.0(13) .
H9A C9 H9B 106.3(18) .
C7 C9 H9C 109.9(12) .
H9A C9 H9C 111.2(18) .
H9B C9 H9C 108.5(18) .
C7 C10 H10A 110.8(11) .
C7 C10 H10B 112.0(12) .
H10A C10 H10B 106.6(16) .
C7 C10 H10C 110.5(11) .
H10A C10 H10C 108.5(16) .
H10B C10 H10C 108.2(17) .

loop_
_geom_bond_atom_site_label_1
_geom_bond_atom_site_label_2
_geom_bond_distance
_geom_bond_site_symmetry_2
S1 C6 1.7020(16) .
N1 C1 1.474(2) 2_676
N1 C2 1.474(2) .
N1 C3 1.475(2) .
N2 C6 1.342(2) .
N2 C5 1.4639(19) .
N2 H2N 0.88(2) .
N3 C6 1.350(2) .
N3 C7 1.483(2) .
N3 H3N 0.802(18) .
C1 N1 1.474(2) 2_676
C1 C2 1.510(2) .
C1 H1A 0.954(19) .
C1 H1B 0.999(18) .
C2 H2A 0.985(17) .
C2 H2B 0.981(18) .
C3 C4 1.520(2) .
C3 H3A 1.015(18) .
C3 H3B 1.016(17) .
C4 C5 1.522(2) .
C4 H4A 0.98(2) .
C4 H4B 0.994(17) .
C5 H5A 0.965(19) .
C5 H5B 0.951(18) .
C7 C9 1.525(2) .
C7 C8 1.528(2) .
C7 C10 1.529(2) .
C8 H8A 0.98(2) .
C8 H8B 0.97(2) .
C8 H8C 0.964(19) .
C9 H9A 0.94(2) .
C9 H9B 0.98(2) .
C9 H9C 0.94(2) .
C10 H10A 0.98(2) .
C10 H10B 0.96(2) .
C10 H10C 0.97(2) .

loop_
_geom_hbond_atom_site_label_D
_geom_hbond_atom_site_label_H
_geom_hbond_atom_site_label_A
_geom_hbond_distance_DH
_geom_hbond_distance_HA
_geom_hbond_distance_DA
_geom_hbond_angle_DHA
_geom_hbond_site_symmetry_A
N3 H3N S1 0.802(18) 2.726(19) 3.5186(15) 169.9(18) 2_665
N2 H2N N1 0.88(2) 2.320(19) 3.0094(19) 134.8(15) .

loop_
_geom_torsion_atom_site_label_1
_geom_torsion_atom_site_label_2
_geom_torsion_atom_site_label_3
_geom_torsion_atom_site_label_4
_geom_torsion
_geom_torsion_site_symmetry_1
C1 N1 C2 C1 56.22(19) 2_676
C3 N1 C2 C1 174.96(13) .
N1 C1 C2 N1 -58.7(2) 2_676
C1 N1 C3 C4 -75.12(17) 2_676
C2 N1 C3 C4 167.42(14) .
N1 C3 C4 C5 -78.26(18) .
C6 N2 C5 C4 168.89(14) .
C3 C4 C5 N2 57.36(19) .
C5 N2 C6 N3 178.44(14) .
C5 N2 C6 S1 -1.8(2) .
C7 N3 C6 N2 -5.0(3) .
C7 N3 C6 S1 175.20(13) .
C6 N3 C7 C9 64.3(2) .
C6 N3 C7 C8 -60.5(2) .
C6 N3 C7 C10 -178.07(16) .
